data_4121977
loop_
_publ_author_name
'Kumarasamy, Elango'
'Raghunathan, Ramya'
'Jockusch, Steffen'
'Ugrinov, Angel'
'Sivaguru, J.'

_publ_section_title
;
 Tailoring atropisomeric maleimides for stereospecific [2 + 2]
 photocycloaddition-photochemical and photophysical investigations leading
 to visible-light photocatalysis.
;
_journal_issue 24
_journal_name_full 'Journal of the American Chemical Society'
_journal_page_first 8729
_journal_page_last 8737
_journal_paper_doi 10.1021/ja5034638
_journal_volume 136
_journal_year 2014
_chemical_formula_moiety 'C20 H17 N O3'
_chemical_formula_sum 'C20 H17 N O3'
_chemical_formula_weight 319.35
_chemical_name_systematic
;
 ?
;
_space_group_crystal_system orthorhombic
_space_group_IT_number 61
_space_group_name_Hall '-P 2ac 2ab'
_space_group_name_H-M_alt 'P b c a'
_symmetry_space_group_name_Hall '-P 2ac 2ab'
_symmetry_space_group_name_H-M 'P b c a'
_atom_sites_solution_hydrogens geom
_atom_sites_solution_primary direct
_audit_creation_date 2013-11-22
_audit_creation_method
;
Olex2 1.2
(compiled 2013.11.15 svn.r2839 for OlexSys, GUI svn.r4715)
;
_cell_angle_alpha 90
_cell_angle_beta 90
_cell_angle_gamma 90
_cell_formula_units_Z 8
_cell_length_a 10.9776(3)
_cell_length_b 9.9868(3)
_cell_length_c 28.5806(8)
_cell_measurement_reflns_used 9891
_cell_measurement_temperature 100(2)
_cell_measurement_theta_max 66.631
_cell_measurement_theta_min 3.092
_cell_volume 3133.32(15)
_computing_data_reduction 'SAINT v7.68A (Bruker, 2009)'
_computing_molecular_graphics 'Olex2 (Dolomanov et al., 2009)'
_computing_publication_material 'Olex2 (Dolomanov et al., 2009)'
_computing_structure_refinement 'ShelXL (Sheldrick, 2008)'
_computing_structure_solution 'ShelXS (Sheldrick, 2008)'
_diffrn_ambient_temperature 100.0
_diffrn_measured_fraction_theta_full 0.976
_diffrn_measured_fraction_theta_max 0.997
_diffrn_measurement_device_type 'Bruker APEX-II CCD'
_diffrn_measurement_method '\f and \w scans'
_diffrn_radiation_monochromator graphite
_diffrn_radiation_type CuK\a
_diffrn_radiation_wavelength 1.54178
_diffrn_reflns_av_R_equivalents 0.0241
_diffrn_reflns_av_unetI/netI 0.0135
_diffrn_reflns_Laue_measured_fraction_full 0.976
_diffrn_reflns_Laue_measured_fraction_max 0.997
_diffrn_reflns_limit_h_max 11
_diffrn_reflns_limit_h_min -13
_diffrn_reflns_limit_k_max 11
_diffrn_reflns_limit_k_min -11
_diffrn_reflns_limit_l_max 34
_diffrn_reflns_limit_l_min -33
_diffrn_reflns_number 20129
_diffrn_reflns_point_group_measured_fraction_full 0.976
_diffrn_reflns_point_group_measured_fraction_max 0.997
_diffrn_reflns_theta_full 67.679
_diffrn_reflns_theta_max 66.626
_diffrn_reflns_theta_min 3.092
_diffrn_standards_number 0
_exptl_absorpt_coefficient_mu 0.739
_exptl_absorpt_correction_T_max 0.7528
_exptl_absorpt_correction_T_min 0.6551
_exptl_absorpt_correction_type multi-scan
_exptl_absorpt_process_details
;
SADABS-2008/1 (Bruker,2008) was used for absorption correction.
wR2(int) was 0.0593 before and 0.0360 after correction.
The Ratio of minimum to maximum transmission is 0.8702.
The \l/2 correction factor is 0.0015.
;
_exptl_crystal_colour 'clear yellow'
_exptl_crystal_colour_lustre clear
_exptl_crystal_colour_primary yellow
_exptl_crystal_density_diffrn 1.354
_exptl_crystal_description plate
_exptl_crystal_F_000 1344
_exptl_crystal_size_max 0.27
_exptl_crystal_size_mid 0.22
_exptl_crystal_size_min 0.07
_refine_diff_density_max 0.312
_refine_diff_density_min -0.188
_refine_diff_density_rms 0.035
_refine_ls_extinction_method none
_refine_ls_goodness_of_fit_ref 1.054
_refine_ls_hydrogen_treatment mixed
_refine_ls_matrix_type full
_refine_ls_number_parameters 218
_refine_ls_number_reflns 2756
_refine_ls_number_restraints 0
_refine_ls_restrained_S_all 1.054
_refine_ls_R_factor_all 0.0339
_refine_ls_R_factor_gt 0.0324
_refine_ls_shift/su_max 0.000
_refine_ls_shift/su_mean 0.000
_refine_ls_structure_factor_coef Fsqd
_refine_ls_weighting_details 'w=1/[\s^2^(Fo^2^)+(0.0359P)^2^+1.4781P] where P=(Fo^2^+2Fc^2^)/3'
_refine_ls_weighting_scheme calc
_refine_ls_wR_factor_gt 0.0803
_refine_ls_wR_factor_ref 0.0814
_reflns_Friedel_coverage 0.000
_reflns_number_gt 2623
_reflns_number_total 2756
_reflns_threshold_expression 'I > 2\s(I)'
_cod_data_source_file ja5034638_si_002.cif
_cod_data_source_block 2g
_cod_depositor_comments 'Adding full bibliography for 4121977--4121989.cif.'
_cod_database_code 4121977
_shelxl_version_number 2013-4
_shelx_space_group_comment
;
The symmetry employed for this shelxl refinement is uniquely defined
by the following loop, which should always be used as a source of
symmetry information in preference to the above space-group names.
They are only intended as comments.
;
_olex2_refinement_description
;
1. Fixed Uiso
 At 1.2 times of:
  All C(H) groups, All C(H,H) groups
 At 1.5 times of:
  All C(H,H,H) groups
2.a Secondary CH2 refined with riding coordinates:
 C3(H3A,H3B)
2.b Aromatic/amide H refined with riding coordinates:
 C2(H2), C20(H20), C19(H19), C18(H18), C8(H8), C7(H7), C6(H6), C13(H13),
 C17(H17), C16(H16)
2.c X=CH2 refined with riding coordinates:
 C1(H1A,H1B)
2.d Idealised Me refined as rotating group:
 C22(H22A,H22B,H22C)
;

loop_
_space_group_symop_operation_xyz
'x, y, z'
'x+1/2, -y+1/2, -z'
'-x, y+1/2, -z+1/2'
'-x+1/2, -y, z+1/2'
'-x, -y, -z'
'-x-1/2, y-1/2, z'
'x, -y-1/2, z-1/2'
'x-1/2, y, -z-1/2'

loop_
_atom_site_label
_atom_site_type_symbol
_atom_site_fract_x
_atom_site_fract_y
_atom_site_fract_z
_atom_site_U_iso_or_equiv
_atom_site_adp_type
_atom_site_occupancy
_atom_site_site_symmetry_order
_atom_site_calc_flag
_atom_site_refinement_flags_posn
O4 O 0.58927(8) 0.83911(8) 0.38302(3) 0.0234(2) Uani 1 1 d .
O23 O 0.50746(8) 0.45786(9) 0.40213(3) 0.0296(2) Uani 1 1 d .
O24 O 0.31187(8) 0.81799(9) 0.33824(3) 0.0258(2) Uani 1 1 d .
N11 N 0.43621(9) 0.64230(10) 0.36143(3) 0.0216(2) Uani 1 1 d .
C1 C 0.52396(13) 1.08950(14) 0.34465(5) 0.0319(3) Uani 1 1 d .
H1A H 0.4722 1.0145 0.3399 0.038 Uiso 1 1 calc R
H1B H 0.5050 1.1729 0.3305 0.038 Uiso 1 1 calc R
C2 C 0.62186(13) 1.07782(14) 0.37088(4) 0.0296(3) Uani 1 1 d .
H2 H 0.6711 1.1553 0.3747 0.036 Uiso 1 1 calc R
C3 C 0.66221(12) 0.95324(13) 0.39516(4) 0.0266(3) Uani 1 1 d .
H3A H 0.7482 0.9349 0.3869 0.032 Uiso 1 1 calc R
H3B H 0.6581 0.9674 0.4294 0.032 Uiso 1 1 calc R
C5 C 0.61289(11) 0.77670(12) 0.34129(4) 0.0214(3) Uani 1 1 d .
C10 C 0.53715(11) 0.66808(12) 0.33086(4) 0.0216(3) Uani 1 1 d .
C21 C 0.42958(11) 0.54085(12) 0.39470(4) 0.0218(3) Uani 1 1 d .
C14 C 0.30660(11) 0.55561(12) 0.41808(4) 0.0206(3) Uani 1 1 d .
C15 C 0.26032(11) 0.46388(12) 0.45403(4) 0.0212(3) Uani 1 1 d .
C20 C 0.33726(12) 0.40255(13) 0.48660(4) 0.0248(3) Uani 1 1 d .
H20 H 0.4224 0.4197 0.4858 0.030 Uiso 1 1 calc R
C19 C 0.28967(12) 0.31674(13) 0.52015(4) 0.0271(3) Uani 1 1 d .
H19 H 0.3421 0.2774 0.5427 0.032 Uiso 1 1 calc R
C18 C 0.16611(12) 0.28808(13) 0.52093(4) 0.0275(3) Uani 1 1 d .
H18 H 0.1344 0.2265 0.5432 0.033 Uiso 1 1 calc R
C9 C 0.55552(11) 0.58952(13) 0.29120(4) 0.0242(3) Uani 1 1 d .
C22 C 0.47395(12) 0.47268(13) 0.28019(5) 0.0307(3) Uani 1 1 d .
H22A H 0.4680 0.4143 0.3077 0.046 Uiso 1 1 calc GR
H22B H 0.5080 0.4221 0.2539 0.046 Uiso 1 1 calc GR
H22C H 0.3927 0.5055 0.2718 0.046 Uiso 1 1 calc GR
C8 C 0.65210(12) 0.62348(13) 0.26172(4) 0.0267(3) Uani 1 1 d .
H8 H 0.6685 0.5701 0.2349 0.032 Uiso 1 1 calc R
C7 C 0.72429(11) 0.73391(13) 0.27104(4) 0.0264(3) Uani 1 1 d .
H7 H 0.7879 0.7569 0.2500 0.032 Uiso 1 1 calc R
C6 C 0.70551(11) 0.81160(13) 0.31056(4) 0.0245(3) Uani 1 1 d .
H6 H 0.7552 0.8875 0.3165 0.029 Uiso 1 1 calc R
C12 C 0.33063(11) 0.72123(12) 0.36271(4) 0.0210(3) Uani 1 1 d .
C13 C 0.25090(11) 0.66118(12) 0.39874(4) 0.0218(3) Uani 1 1 d .
H13 H 0.1721 0.6927 0.4069 0.026 Uiso 1 1 calc R
C17 C 0.08923(12) 0.34965(13) 0.48917(5) 0.0282(3) Uani 1 1 d .
H17 H 0.0043 0.3316 0.4900 0.034 Uiso 1 1 calc R
C16 C 0.13558(11) 0.43752(12) 0.45608(4) 0.0248(3) Uani 1 1 d .
H16 H 0.0820 0.4801 0.4346 0.030 Uiso 1 1 calc R

loop_
_atom_site_aniso_label
_atom_site_aniso_U_11
_atom_site_aniso_U_22
_atom_site_aniso_U_33
_atom_site_aniso_U_23
_atom_site_aniso_U_13
_atom_site_aniso_U_12
O4 0.0248(4) 0.0249(4) 0.0206(4) 0.0003(3) 0.0017(3) -0.0040(4)
O23 0.0235(5) 0.0317(5) 0.0335(5) 0.0099(4) 0.0027(4) 0.0056(4)
O24 0.0267(5) 0.0239(5) 0.0268(5) 0.0042(4) -0.0034(4) 0.0008(4)
N11 0.0183(5) 0.0222(5) 0.0241(5) 0.0038(4) 0.0002(4) -0.0002(4)
C1 0.0409(8) 0.0268(7) 0.0280(7) 0.0050(5) 0.0023(6) 0.0006(6)
C2 0.0359(8) 0.0273(7) 0.0257(6) 0.0006(5) 0.0036(6) -0.0095(6)
C3 0.0252(6) 0.0303(7) 0.0244(6) -0.0007(5) -0.0012(5) -0.0073(5)
C5 0.0211(6) 0.0235(6) 0.0195(6) 0.0042(5) -0.0018(5) 0.0033(5)
C10 0.0186(6) 0.0239(6) 0.0224(6) 0.0058(5) -0.0005(5) 0.0020(5)
C21 0.0203(6) 0.0225(6) 0.0227(6) 0.0020(5) -0.0025(5) -0.0015(5)
C14 0.0193(6) 0.0216(6) 0.0210(6) -0.0024(5) -0.0024(5) -0.0030(5)
C15 0.0228(6) 0.0193(6) 0.0217(6) -0.0025(5) 0.0013(5) -0.0011(5)
C20 0.0225(6) 0.0271(6) 0.0248(6) -0.0001(5) -0.0001(5) 0.0000(5)
C19 0.0303(7) 0.0269(7) 0.0240(6) 0.0026(5) 0.0014(5) 0.0041(5)
C18 0.0340(7) 0.0235(6) 0.0250(6) 0.0013(5) 0.0078(5) -0.0013(5)
C9 0.0235(6) 0.0251(6) 0.0240(6) 0.0032(5) -0.0042(5) 0.0042(5)
C22 0.0311(7) 0.0290(7) 0.0319(7) -0.0033(6) -0.0017(6) 0.0001(6)
C8 0.0267(6) 0.0314(7) 0.0219(6) 0.0011(5) -0.0010(5) 0.0073(5)
C7 0.0230(6) 0.0333(7) 0.0230(6) 0.0073(5) 0.0029(5) 0.0043(5)
C6 0.0219(6) 0.0259(6) 0.0256(6) 0.0058(5) -0.0005(5) -0.0006(5)
C12 0.0209(6) 0.0201(6) 0.0220(6) -0.0016(5) -0.0043(5) -0.0021(5)
C13 0.0193(6) 0.0221(6) 0.0240(6) -0.0022(5) -0.0008(5) -0.0010(5)
C17 0.0233(6) 0.0307(7) 0.0305(7) -0.0007(5) 0.0047(5) -0.0047(5)
C16 0.0227(6) 0.0260(6) 0.0256(6) 0.0003(5) 0.0001(5) -0.0003(5)

loop_
_atom_type_symbol
_atom_type_description
_atom_type_scat_dispersion_real
_atom_type_scat_dispersion_imag
_atom_type_scat_source
C C 0.0181 0.0091 'International Tables Vol C Tables 4.2.6.8 and 6.1.1.4'
H H 0.0000 0.0000 'International Tables Vol C Tables 4.2.6.8 and 6.1.1.4'
N N 0.0311 0.0180 'International Tables Vol C Tables 4.2.6.8 and 6.1.1.4'
O O 0.0492 0.0322 'International Tables Vol C Tables 4.2.6.8 and 6.1.1.4'

loop_
_geom_angle_atom_site_label_1
_geom_angle_atom_site_label_2
_geom_angle_atom_site_label_3
_geom_angle
C5 O4 C3 117.77(9)
C21 N11 C10 125.97(10)
C21 N11 C12 110.38(10)
C12 N11 C10 123.61(10)
H1A C1 H1B 120.0
C2 C1 H1A 120.0
C2 C1 H1B 120.0
C1 C2 H2 117.2
C1 C2 C3 125.56(12)
C3 C2 H2 117.2
O4 C3 C2 112.59(10)
O4 C3 H3A 109.1
O4 C3 H3B 109.1
C2 C3 H3A 109.1
C2 C3 H3B 109.1
H3A C3 H3B 107.8
O4 C5 C10 115.19(10)
O4 C5 C6 125.10(11)
C6 C5 C10 119.69(11)
C5 C10 N11 117.94(11)
C9 C10 N11 120.41(11)
C9 C10 C5 121.61(11)
O23 C21 N11 125.59(11)
O23 C21 C14 128.29(11)
N11 C21 C14 106.11(10)
C15 C14 C21 123.86(11)
C13 C14 C21 107.58(11)
C13 C14 C15 128.52(11)
C20 C15 C14 122.04(11)
C16 C15 C14 119.14(11)
C16 C15 C20 118.82(11)
C15 C20 H20 119.9
C19 C20 C15 120.20(12)
C19 C20 H20 119.9
C20 C19 H19 119.8
C18 C19 C20 120.45(12)
C18 C19 H19 119.8
C19 C18 H18 120.2
C17 C18 C19 119.63(12)
C17 C18 H18 120.2
C10 C9 C22 121.40(11)
C10 C9 C8 117.65(12)
C8 C9 C22 120.95(12)
C9 C22 H22A 109.5
C9 C22 H22B 109.5
C9 C22 H22C 109.5
H22A C22 H22B 109.5
H22A C22 H22C 109.5
H22B C22 H22C 109.5
C9 C8 H8 119.6
C7 C8 C9 120.82(12)
C7 C8 H8 119.6
C8 C7 H7 119.4
C8 C7 C6 121.19(12)
C6 C7 H7 119.4
C5 C6 H6 120.5
C7 C6 C5 118.95(12)
C7 C6 H6 120.5
O24 C12 N11 125.05(11)
O24 C12 C13 128.71(12)
N11 C12 C13 106.23(10)
C14 C13 C12 109.67(11)
C14 C13 H13 125.2
C12 C13 H13 125.2
C18 C17 H17 119.8
C18 C17 C16 120.32(12)
C16 C17 H17 119.8
C15 C16 H16 119.7
C17 C16 C15 120.53(12)
C17 C16 H16 119.7

loop_
_geom_bond_atom_site_label_1
_geom_bond_atom_site_label_2
_geom_bond_distance
O4 C3 1.4355(15)
O4 C5 1.3706(15)
O23 C21 1.2095(15)
O24 C12 1.2105(15)
N11 C10 1.4344(15)
N11 C21 1.3914(15)
N11 C12 1.4021(16)
C1 H1A 0.9500
C1 H1B 0.9500
C1 C2 1.316(2)
C2 H2 0.9500
C2 C3 1.4918(19)
C3 H3A 0.9900
C3 H3B 0.9900
C5 C10 1.3988(18)
C5 C6 1.3879(17)
C10 C9 1.3931(18)
C21 C14 1.5135(17)
C14 C15 1.4673(17)
C14 C13 1.3383(17)
C15 C20 1.3983(18)
C15 C16 1.3957(18)
C20 H20 0.9500
C20 C19 1.3881(18)
C19 H19 0.9500
C19 C18 1.3864(19)
C18 H18 0.9500
C18 C17 1.3837(19)
C9 C22 1.5041(18)
C9 C8 1.3961(18)
C22 H22A 0.9800
C22 H22B 0.9800
C22 H22C 0.9800
C8 H8 0.9500
C8 C7 1.3839(19)
C7 H7 0.9500
C7 C6 1.3859(18)
C6 H6 0.9500
C12 C13 1.4786(17)
C13 H13 0.9500
C17 H17 0.9500
C17 C16 1.3868(18)
C16 H16 0.9500

loop_
_geom_torsion_atom_site_label_1
_geom_torsion_atom_site_label_2
_geom_torsion_atom_site_label_3
_geom_torsion_atom_site_label_4
_geom_torsion
O4 C5 C10 N11 6.64(15)
O4 C5 C10 C9 -175.65(10)
O4 C5 C6 C7 175.59(11)
O23 C21 C14 C15 -2.1(2)
O23 C21 C14 C13 -179.95(13)
O24 C12 C13 C14 -179.39(12)
N11 C10 C9 C22 -2.45(17)
N11 C10 C9 C8 177.14(11)
N11 C21 C14 C15 176.97(10)
N11 C21 C14 C13 -0.90(13)
N11 C12 C13 C14 1.16(13)
C1 C2 C3 O4 6.39(19)
C3 O4 C5 C10 -178.60(10)
C3 O4 C5 C6 2.92(17)
C5 O4 C3 C2 79.54(13)
C5 C10 C9 C22 179.89(11)
C5 C10 C9 C8 -0.52(18)
C10 N11 C21 O23 -1.4(2)
C10 N11 C21 C14 179.53(11)
C10 N11 C12 O24 0.83(18)
C10 N11 C12 C13 -179.69(10)
C10 C5 C6 C7 -2.82(18)
C10 C9 C8 C7 -1.94(18)
C21 N11 C10 C5 -104.16(14)
C21 N11 C10 C9 78.09(15)
C21 N11 C12 O24 178.77(11)
C21 N11 C12 C13 -1.76(13)
C21 C14 C15 C20 34.07(17)
C21 C14 C15 C16 -146.39(12)
C21 C14 C13 C12 -0.16(13)
C14 C15 C20 C19 179.78(11)
C14 C15 C16 C17 178.97(11)
C15 C14 C13 C12 -177.90(11)
C15 C20 C19 C18 1.78(19)
C20 C15 C16 C17 -1.47(18)
C20 C19 C18 C17 -2.5(2)
C19 C18 C17 C16 1.3(2)
C18 C17 C16 C15 0.72(19)
C9 C8 C7 C6 2.03(19)
C22 C9 C8 C7 177.65(12)
C8 C7 C6 C5 0.41(18)
C6 C5 C10 N11 -174.79(11)
C6 C5 C10 C9 2.92(18)
C12 N11 C10 C5 73.45(15)
C12 N11 C10 C9 -104.30(14)
C12 N11 C21 O23 -179.26(12)
C12 N11 C21 C14 1.66(13)
C13 C14 C15 C20 -148.53(13)
C13 C14 C15 C16 31.02(19)
C16 C15 C20 C19 0.23(18)
